data_2220298
loop_
_publ_author_name
'Fun, Hoong-Kun'
'Jebas, Samuel Robinson'
'Rao, Jyothi N.'
'Kalluraya, B.'

_publ_section_title '[3-(4-Chlorophenyl)-5-hydroxy-5-phenyl-4,5-dihydro-1<i>H</i>-pyrazol-1-yl](3-pyridyl)methanone'
_journal_coeditor_code NG2515
_journal_issue 12
_journal_name_full 'Acta Crystallographica Section E'
_journal_page_first o2363
_journal_page_last o2364
_journal_paper_doi 10.1107/S1600536808037161
_journal_volume 64
_journal_year 2008
_chemical_formula_iupac 'C21 H16 Cl N3 O2'
_chemical_formula_moiety 'C21 H16 Cl N3 O2'
_chemical_formula_sum 'C21 H16 Cl N3 O2'
_chemical_formula_weight 377.82
_chemical_name_systematic
;
[3-(4-Chlorophenyl)-5-hydroxy-5-phenyl-4,5-dihydro-1<i>H</i>-pyrazol-1-yl](3-
pyridyl)methanone
;
_space_group_IT_number 2
_symmetry_cell_setting triclinic
_symmetry_space_group_name_Hall '-P 1'
_symmetry_space_group_name_H-M 'P -1'
_atom_sites_solution_hydrogens geom
_atom_sites_solution_primary direct
_atom_sites_solution_secondary difmap
_audit_creation_method SHELXL-97
_cell_angle_alpha 104.4240(10)
_cell_angle_beta 94.9600(10)
_cell_angle_gamma 96.0810(10)
_cell_formula_units_Z 2
_cell_length_a 7.59160(10)
_cell_length_b 9.76440(10)
_cell_length_c 12.5474(2)
_cell_measurement_reflns_used 9943
_cell_measurement_temperature 100.00(10)
_cell_measurement_theta_max 37.48
_cell_measurement_theta_min 3.08
_cell_volume 889.55(2)
_computing_cell_refinement 'APEX2 (Bruker, 2005)'
_computing_data_collection 'APEX2 (Bruker, 2005)'
_computing_data_reduction 'SAINT (Bruker, 2005)'
_computing_molecular_graphics 'SHELXTL (Sheldrick, 2008)'
_computing_publication_material
;
SHELXTL (Sheldrick, 2008) and PLATON (Spek, 2003)
;
_computing_structure_refinement 'SHELXTL (Sheldrick, 2008)'
_computing_structure_solution 'SHELXTL (Sheldrick, 2008)'
_diffrn_ambient_temperature 100.00(10)
_diffrn_measured_fraction_theta_full 0.993
_diffrn_measured_fraction_theta_max 0.993
_diffrn_measurement_device_type 'Bruker SMART APEXII CCD area-detector'
_diffrn_measurement_method '\f and \w'
_diffrn_radiation_monochromator graphite
_diffrn_radiation_source 'fine-focus sealed tube'
_diffrn_radiation_type MoK\a
_diffrn_radiation_wavelength 0.71073
_diffrn_reflns_av_R_equivalents 0.0229
_diffrn_reflns_av_sigmaI/netI 0.0231
_diffrn_reflns_limit_h_max 11
_diffrn_reflns_limit_h_min -11
_diffrn_reflns_limit_k_max 14
_diffrn_reflns_limit_k_min -14
_diffrn_reflns_limit_l_max 18
_diffrn_reflns_limit_l_min -18
_diffrn_reflns_number 20326
_diffrn_reflns_theta_full 32.50
_diffrn_reflns_theta_max 32.50
_diffrn_reflns_theta_min 1.69
_diffrn_standards_number 0
_exptl_absorpt_coefficient_mu 0.237
_exptl_absorpt_correction_T_max 0.9566
_exptl_absorpt_correction_T_min 0.8962
_exptl_absorpt_correction_type multi-scan
_exptl_absorpt_process_details '(SADABS; Bruker, 2005)'
_exptl_crystal_colour colourless
_exptl_crystal_density_diffrn 1.411
_exptl_crystal_density_method 'not measured'
_exptl_crystal_description block
_exptl_crystal_F_000 392
_exptl_crystal_size_max 0.47
_exptl_crystal_size_mid 0.29
_exptl_crystal_size_min 0.19
_refine_diff_density_max 0.543
_refine_diff_density_min -0.264
_refine_ls_extinction_method none
_refine_ls_goodness_of_fit_ref 1.041
_refine_ls_hydrogen_treatment mixed
_refine_ls_matrix_type full
_refine_ls_number_parameters 248
_refine_ls_number_reflns 6385
_refine_ls_number_restraints 1
_refine_ls_restrained_S_all 1.041
_refine_ls_R_factor_all 0.0421
_refine_ls_R_factor_gt 0.0366
_refine_ls_shift/su_max_lt 0.001
_refine_ls_shift/su_mean 0.000
_refine_ls_structure_factor_coef Fsqd
_refine_ls_weighting_details 'calc w=1/[\s^2^(Fo^2^)+(0.0577P)^2^+0.2362P] where P=(Fo^2^+2Fc^2^)/3'
_refine_ls_weighting_scheme calc
_refine_ls_wR_factor_gt 0.0990
_refine_ls_wR_factor_ref 0.1035
_reflns_number_gt 5630
_reflns_number_total 6385
_reflns_threshold_expression I>2\s(I)
_cod_data_source_file ng2515.cif
_cod_data_source_block I
_cod_database_code 2220298
_cod_database_fobs_code 2220298

loop_
_symmetry_equiv_pos_as_xyz
'x, y, z'
'-x, -y, -z'

loop_
_atom_site_type_symbol
_atom_site_label
_atom_site_fract_x
_atom_site_fract_y
_atom_site_fract_z
_atom_site_U_iso_or_equiv
_atom_site_adp_type
_atom_site_calc_flag
_atom_site_refinement_flags
_atom_site_occupancy
Cl Cl1 -0.18759(3) 0.58111(2) 1.24148(2) 0.02272(7) Uani d . 1
O O1 0.24543(9) -0.22304(7) 0.66899(5) 0.01553(13) Uani d . 1
O O2 0.47798(8) -0.05281(7) 0.85593(5) 0.01450(12) Uani d D 1
N N1 0.05961(10) 0.04156(8) 0.85564(6) 0.01321(13) Uani d . 1
N N2 0.17594(9) -0.03622(8) 0.79391(6) 0.01266(13) Uani d . 1
N N3 -0.36717(10) -0.27300(9) 0.73008(7) 0.01823(15) Uani d . 1
C C1 -0.11452(12) 0.23011(9) 1.01516(7) 0.01448(15) Uani d . 1
H H1A -0.1821 0.1448 0.9752 0.017 Uiso calc R 1
C C2 -0.19255(12) 0.32951(10) 1.08935(7) 0.01548(16) Uani d . 1
H H2A -0.3119 0.3113 1.0994 0.019 Uiso calc R 1
C C3 -0.08985(13) 0.45689(9) 1.14851(7) 0.01577(16) Uani d . 1
C C4 0.08865(13) 0.48666(9) 1.13548(7) 0.01624(16) Uani d . 1
H H4A 0.1555 0.5722 1.1756 0.019 Uiso calc R 1
C C5 0.16553(12) 0.38617(9) 1.06134(7) 0.01500(15) Uani d . 1
H H5A 0.2852 0.4047 1.0523 0.018 Uiso calc R 1
C C6 0.06584(11) 0.25743(9) 1.00002(7) 0.01290(14) Uani d . 1
C C7 0.15147(11) 0.15330(9) 0.92314(7) 0.01247(14) Uani d . 1
C C8 0.34900(11) 0.16151(9) 0.91685(7) 0.01392(15) Uani d . 1
H H8A 0.4118 0.1521 0.9848 0.017 Uiso calc R 1
H H8B 0.3961 0.2510 0.9030 0.017 Uiso calc R 1
C C9 0.36523(11) 0.03425(9) 0.81857(7) 0.01211(14) Uani d . 1
C C10 0.42505(12) 0.08305(9) 0.71939(7) 0.01367(15) Uani d . 1
C C11 0.60717(13) 0.11624(10) 0.71445(8) 0.01826(17) Uani d . 1
H H11A 0.6901 0.1036 0.7690 0.022 Uiso calc R 1
C C12 0.66489(15) 0.16839(11) 0.62776(9) 0.0236(2) Uani d . 1
H H12A 0.7863 0.1903 0.6248 0.028 Uiso calc R 1
C C13 0.54216(16) 0.18775(11) 0.54588(8) 0.0245(2) Uani d . 1
H H13A 0.5810 0.2208 0.4874 0.029 Uiso calc R 1
C C14 0.36126(16) 0.15747(11) 0.55197(8) 0.0227(2) Uani d . 1
H H14A 0.2786 0.1718 0.4979 0.027 Uiso calc R 1
C C15 0.30233(13) 0.10574(10) 0.63848(8) 0.01771(16) Uani d . 1
H H15A 0.1807 0.0863 0.6422 0.021 Uiso calc R 1
C C16 0.12920(11) -0.16587(9) 0.71942(7) 0.01213(14) Uani d . 1
C C17 -0.05871(11) -0.24069(9) 0.69814(7) 0.01225(14) Uani d . 1
C C18 -0.08787(12) -0.36918(10) 0.61570(8) 0.01686(16) Uani d . 1
H H18A 0.0050 -0.4016 0.5768 0.020 Uiso calc R 1
C C19 -0.25619(13) -0.44831(10) 0.59202(8) 0.01974(18) Uani d . 1
H H19A -0.2776 -0.5344 0.5376 0.024 Uiso calc R 1
C C20 -0.39171(12) -0.39616(10) 0.65129(8) 0.01884(17) Uani d . 1
H H20A -0.5044 -0.4492 0.6355 0.023 Uiso calc R 1
C C21 -0.20374(11) -0.19778(10) 0.75323(8) 0.01554(16) Uani d . 1
H H21A -0.1862 -0.1128 0.8088 0.019 Uiso calc R 1
H H1O2 0.488(2) -0.1208(13) 0.8037(10) 0.026(4) Uiso d D 1

loop_
_atom_site_aniso_label
_atom_site_aniso_U_11
_atom_site_aniso_U_22
_atom_site_aniso_U_33
_atom_site_aniso_U_12
_atom_site_aniso_U_13
_atom_site_aniso_U_23
Cl1 0.02952(12) 0.01698(11) 0.02199(12) 0.00842(8) 0.01020(9) 0.00106(8)
O1 0.0147(3) 0.0150(3) 0.0160(3) 0.0030(2) 0.0043(2) 0.0011(2)
O2 0.0147(3) 0.0148(3) 0.0141(3) 0.0036(2) 0.0005(2) 0.0036(2)
N1 0.0140(3) 0.0118(3) 0.0129(3) 0.0026(2) 0.0031(2) 0.0008(2)
N2 0.0110(3) 0.0120(3) 0.0133(3) 0.0011(2) 0.0025(2) 0.0000(2)
N3 0.0120(3) 0.0183(4) 0.0217(4) 0.0009(3) -0.0001(3) 0.0015(3)
C1 0.0157(3) 0.0130(4) 0.0143(4) 0.0018(3) 0.0019(3) 0.0028(3)
C2 0.0169(4) 0.0154(4) 0.0151(4) 0.0038(3) 0.0035(3) 0.0045(3)
C3 0.0218(4) 0.0131(4) 0.0134(4) 0.0057(3) 0.0045(3) 0.0030(3)
C4 0.0214(4) 0.0118(4) 0.0146(4) 0.0016(3) 0.0029(3) 0.0015(3)
C5 0.0170(4) 0.0126(4) 0.0142(4) 0.0007(3) 0.0022(3) 0.0018(3)
C6 0.0156(3) 0.0113(3) 0.0115(3) 0.0022(3) 0.0019(3) 0.0023(3)
C7 0.0141(3) 0.0115(3) 0.0118(3) 0.0018(3) 0.0019(3) 0.0027(3)
C8 0.0135(3) 0.0138(4) 0.0123(3) 0.0003(3) 0.0017(3) 0.0000(3)
C9 0.0111(3) 0.0126(3) 0.0121(3) 0.0006(3) 0.0012(3) 0.0026(3)
C10 0.0172(4) 0.0110(3) 0.0124(3) 0.0010(3) 0.0033(3) 0.0021(3)
C11 0.0186(4) 0.0180(4) 0.0175(4) -0.0013(3) 0.0045(3) 0.0039(3)
C12 0.0289(5) 0.0178(4) 0.0233(5) -0.0033(4) 0.0120(4) 0.0035(3)
C13 0.0433(6) 0.0135(4) 0.0177(4) -0.0002(4) 0.0113(4) 0.0047(3)
C14 0.0382(6) 0.0153(4) 0.0153(4) 0.0045(4) 0.0017(4) 0.0055(3)
C15 0.0228(4) 0.0149(4) 0.0156(4) 0.0031(3) 0.0017(3) 0.0043(3)
C16 0.0133(3) 0.0116(3) 0.0111(3) 0.0014(3) 0.0011(3) 0.0023(3)
C17 0.0122(3) 0.0115(3) 0.0123(3) 0.0017(3) 0.0002(3) 0.0022(3)
C18 0.0165(4) 0.0141(4) 0.0169(4) 0.0008(3) 0.0013(3) -0.0009(3)
C19 0.0192(4) 0.0150(4) 0.0203(4) -0.0015(3) -0.0008(3) -0.0017(3)
C20 0.0149(4) 0.0181(4) 0.0205(4) -0.0017(3) -0.0023(3) 0.0025(3)
C21 0.0126(3) 0.0143(4) 0.0177(4) 0.0016(3) 0.0006(3) 0.0007(3)

loop_
_atom_type_symbol
_atom_type_description
_atom_type_scat_dispersion_real
_atom_type_scat_dispersion_imag
_atom_type_scat_source
C C 0.0033 0.0016 'International Tables Vol C Tables 4.2.6.8 and 6.1.1.4'
H H 0.0000 0.0000 'International Tables Vol C Tables 4.2.6.8 and 6.1.1.4'
N N 0.0061 0.0033 'International Tables Vol C Tables 4.2.6.8 and 6.1.1.4'
O O 0.0106 0.0060 'International Tables Vol C Tables 4.2.6.8 and 6.1.1.4'
Cl Cl 0.1484 0.1585 'International Tables Vol C Tables 4.2.6.8 and 6.1.1.4'

loop_
_geom_angle_atom_site_label_1
_geom_angle_atom_site_label_2
_geom_angle_atom_site_label_3
_geom_angle
C9 O2 H1O2 108.8(10)
C7 N1 N2 108.27(7)
C16 N2 N1 125.12(7)
C16 N2 C9 121.54(7)
N1 N2 C9 113.32(7)
C20 N3 C21 118.29(8)
C2 C1 C6 120.46(8)
C2 C1 H1A 119.8
C6 C1 H1A 119.8
C1 C2 C3 119.15(8)
C1 C2 H2A 120.4
C3 C2 H2A 120.4
C4 C3 C2 121.67(8)
C4 C3 Cl1 119.23(7)
C2 C3 Cl1 119.10(7)
C3 C4 C5 118.69(8)
C3 C4 H4A 120.7
C5 C4 H4A 120.7
C4 C5 C6 121.12(8)
C4 C5 H5A 119.4
C6 C5 H5A 119.4
C5 C6 C1 118.91(8)
C5 C6 C7 119.70(8)
C1 C6 C7 121.37(8)
N1 C7 C6 121.37(8)
N1 C7 C8 113.88(7)
C6 C7 C8 124.71(7)
C7 C8 C9 103.47(7)
C7 C8 H8A 111.1
C9 C8 H8A 111.1
C7 C8 H8B 111.1
C9 C8 H8B 111.1
H8A C8 H8B 109.0
O2 C9 N2 111.30(7)
O2 C9 C10 113.38(7)
N2 C9 C10 110.73(7)
O2 C9 C8 108.31(7)
N2 C9 C8 100.55(6)
C10 C9 C8 111.83(7)
C15 C10 C11 119.31(8)
C15 C10 C9 121.51(8)
C11 C10 C9 118.99(8)
C12 C11 C10 120.09(9)
C12 C11 H11A 120.0
C10 C11 H11A 120.0
C13 C12 C11 120.40(10)
C13 C12 H12A 119.8
C11 C12 H12A 119.8
C14 C13 C12 119.51(9)
C14 C13 H13A 120.2
C12 C13 H13A 120.2
C13 C14 C15 120.49(10)
C13 C14 H14A 119.8
C15 C14 H14A 119.8
C10 C15 C14 120.18(9)
C10 C15 H15A 119.9
C14 C15 H15A 119.9
O1 C16 N2 118.64(8)
O1 C16 C17 119.41(8)
N2 C16 C17 121.95(7)
C18 C17 C21 117.32(8)
C18 C17 C16 115.35(7)
C21 C17 C16 127.30(8)
C19 C18 C17 119.68(9)
C19 C18 H18A 120.2
C17 C18 H18A 120.2
C20 C19 C18 118.56(9)
C20 C19 H19A 120.7
C18 C19 H19A 120.7
N3 C20 C19 122.80(8)
N3 C20 H20A 118.6
C19 C20 H20A 118.6
N3 C21 C17 123.34(8)
N3 C21 H21A 118.3
C17 C21 H21A 118.3

loop_
_geom_bond_atom_site_label_1
_geom_bond_atom_site_label_2
_geom_bond_distance
Cl1 C3 1.7373(9)
O1 C16 1.2311(10)
O2 C9 1.3994(11)
O2 H1O2 0.823(9)
N1 C7 1.2924(11)
N1 N2 1.3870(10)
N2 C16 1.3638(11)
N2 C9 1.4972(11)
N3 C20 1.3367(12)
N3 C21 1.3422(11)
C1 C2 1.3880(12)
C1 C6 1.4053(12)
C1 H1A 0.9300
C2 C3 1.3929(13)
C2 H2A 0.9300
C3 C4 1.3879(13)
C4 C5 1.3889(12)
C4 H4A 0.9300
C5 C6 1.4003(12)
C5 H5A 0.9300
C6 C7 1.4652(12)
C7 C8 1.5032(12)
C8 C9 1.5412(12)
C8 H8A 0.9700
C8 H8B 0.9700
C9 C10 1.5262(12)
C10 C15 1.3928(13)
C10 C11 1.3965(12)
C11 C12 1.3948(13)
C11 H11A 0.9300
C12 C13 1.3885(17)
C12 H12A 0.9300
C13 C14 1.3866(16)
C13 H13A 0.9300
C14 C15 1.3938(13)
C14 H14A 0.9300
C15 H15A 0.9300
C16 C17 1.5021(11)
C17 C18 1.3957(12)
C17 C21 1.3966(12)
C18 C19 1.3889(12)
C18 H18A 0.9300
C19 C20 1.3876(14)
C19 H19A 0.9300
C20 H20A 0.9300
C21 H21A 0.9300

loop_
_geom_hbond_atom_site_label_D
_geom_hbond_atom_site_label_H
_geom_hbond_atom_site_label_A
_geom_hbond_site_symmetry_A
_geom_hbond_distance_DH
_geom_hbond_distance_HA
_geom_hbond_distance_DA
_geom_hbond_angle_DHA
O2 H1O2 O1 . 0.824(13) 2.340(14) 2.8463(9) 120.3(13)
O2 H1O2 N3 1_655 0.824(13) 2.027(14) 2.7682(11) 149.5(14)
C8 H8A O2 2_657 0.97 2.55 3.4836(11) 163
C13 H13A O1 2_656 0.93 2.46 3.3294(12) 156
C21 H21A N1 . 0.93 2.21 2.8600(12) 127
C14 H14A Cg2 2_556 0.93 2.90 3.6968(11) 144

loop_
_geom_torsion_atom_site_label_1
_geom_torsion_atom_site_label_2
_geom_torsion_atom_site_label_3
_geom_torsion_atom_site_label_4
_geom_torsion
C7 N1 N2 C16 175.28(8)
C7 N1 N2 C9 -3.15(10)
C6 C1 C2 C3 0.11(13)
C1 C2 C3 C4 -0.26(14)
C1 C2 C3 Cl1 -179.91(7)
C2 C3 C4 C5 0.00(14)
Cl1 C3 C4 C5 179.66(7)
C3 C4 C5 C6 0.41(14)
C4 C5 C6 C1 -0.56(13)
C4 C5 C6 C7 -179.54(8)
C2 C1 C6 C5 0.29(13)
C2 C1 C6 C7 179.26(8)
N2 N1 C7 C6 179.99(7)
N2 N1 C7 C8 -1.91(10)
C5 C6 C7 N1 -171.57(8)
C1 C6 C7 N1 9.47(13)
C5 C6 C7 C8 10.55(13)
C1 C6 C7 C8 -168.42(8)
N1 C7 C8 C9 5.84(10)
C6 C7 C8 C9 -176.14(8)
C16 N2 C9 O2 -57.55(10)
N1 N2 C9 O2 120.95(8)
C16 N2 C9 C10 69.54(10)
N1 N2 C9 C10 -111.97(8)
C16 N2 C9 C8 -172.11(8)
N1 N2 C9 C8 6.39(9)
C7 C8 C9 O2 -123.48(7)
C7 C8 C9 N2 -6.68(8)
C7 C8 C9 C10 110.87(8)
O2 C9 C10 C15 147.71(8)
N2 C9 C10 C15 21.78(11)
C8 C9 C10 C15 -89.47(10)
O2 C9 C10 C11 -37.34(11)
N2 C9 C10 C11 -163.27(8)
C8 C9 C10 C11 85.48(10)
C15 C10 C11 C12 -1.49(14)
C9 C10 C11 C12 -176.55(8)
C10 C11 C12 C13 0.03(15)
C11 C12 C13 C14 1.25(15)
C12 C13 C14 C15 -1.05(15)
C11 C10 C15 C14 1.69(14)
C9 C10 C15 C14 176.63(8)
C13 C14 C15 C10 -0.43(14)
N1 N2 C16 O1 179.18(8)
C9 N2 C16 O1 -2.51(12)
N1 N2 C16 C17 -1.32(13)
C9 N2 C16 C17 176.99(7)
O1 C16 C17 C18 -3.55(12)
N2 C16 C17 C18 176.95(8)
O1 C16 C17 C21 174.65(9)
N2 C16 C17 C21 -4.85(14)
C21 C17 C18 C19 -0.15(14)
C16 C17 C18 C19 178.25(8)
C17 C18 C19 C20 0.35(15)
C21 N3 C20 C19 -0.70(15)
C18 C19 C20 N3 0.08(16)
C20 N3 C21 C17 0.92(14)
C18 C17 C21 N3 -0.51(14)
C16 C17 C21 N3 -178.68(9)
